data_7052118
loop_
_publ_author_name
'Mezei, Gellert'
'Kampf, Jeff W.'
'Pecoraro, Vincent L.'

_publ_section_title
;
 Temperature-, molar ratio- and counterion-effects on the crystal
 growth of bipyridinium-bis(alkylcarboxylic acid)?crown ether
 pseudorotaxanes
;
_journal_issue 3
_journal_name_full 'New Journal of Chemistry'
_journal_page_first 439
_journal_paper_doi 10.1039/b615273b
_journal_volume 31
_journal_year 2007
_chemical_formula_moiety
;
C36 H44 O10, 2(C20 H26 N2 O4), 2(P F6), 2(H2 O4 P), C2 H3 N, H2 O
;
_chemical_formula_sum 'C78 H105 F12 N5 O27 P4'
_chemical_formula_weight 1896.55
_chemical_name_systematic
;
?
;
_space_group_IT_number 2
_symmetry_cell_setting triclinic
_symmetry_space_group_name_Hall '-P 1'
_symmetry_space_group_name_H-M 'P -1'
_atom_sites_solution_hydrogens geom
_atom_sites_solution_primary direct
_atom_sites_solution_secondary difmap
_audit_creation_method SHELXL-97
_cell_angle_alpha 85.446(8)
_cell_angle_beta 83.877(7)
_cell_angle_gamma 70.685(7)
_cell_formula_units_Z 2
_cell_length_a 13.6418(16)
_cell_length_b 16.700(2)
_cell_length_c 20.050(2)
_cell_measurement_reflns_used 5912
_cell_measurement_temperature 123(2)
_cell_measurement_theta_max 21.04
_cell_measurement_theta_min 2.35
_cell_volume 4281.3(9)
_computing_cell_refinement 'Bruker SAINT'
_computing_data_collection 'Bruker SMART-1K'
_computing_data_reduction 'Bruker SAINT'
_computing_molecular_graphics 'Bruker SHELXTL'
_computing_publication_material 'Bruker SHELXTL'
_computing_structure_refinement 'Bruker SHELXTL'
_computing_structure_solution 'Bruker SHELXTL'
_diffrn_ambient_temperature 123(2)
_diffrn_measured_fraction_theta_full 0.994
_diffrn_measured_fraction_theta_max 0.994
_diffrn_measurement_device_type 'CCD area detector'
_diffrn_measurement_method 'phi and omega scans'
_diffrn_radiation_monochromator graphite
_diffrn_radiation_source 'fine-focus sealed tube'
_diffrn_radiation_type MoK\a
_diffrn_radiation_wavelength 0.71073
_diffrn_reflns_av_R_equivalents 0.0872
_diffrn_reflns_av_sigmaI/netI 0.0498
_diffrn_reflns_limit_h_max 14
_diffrn_reflns_limit_h_min -14
_diffrn_reflns_limit_k_max 18
_diffrn_reflns_limit_k_min -17
_diffrn_reflns_limit_l_max 21
_diffrn_reflns_limit_l_min -21
_diffrn_reflns_number 86695
_diffrn_reflns_theta_full 22.70
_diffrn_reflns_theta_max 22.70
_diffrn_reflns_theta_min 1.81
_exptl_absorpt_coefficient_mu 0.196
_exptl_absorpt_correction_T_max 0.9807
_exptl_absorpt_correction_T_min 0.9693
_exptl_absorpt_correction_type multi-scan
_exptl_crystal_colour red
_exptl_crystal_density_diffrn 1.471
_exptl_crystal_density_method 'not measured'
_exptl_crystal_description block
_exptl_crystal_F_000 1984
_exptl_crystal_size_max 0.16
_exptl_crystal_size_mid 0.10
_exptl_crystal_size_min 0.10
_refine_diff_density_max 0.970
_refine_diff_density_min -0.522
_refine_diff_density_rms 0.065
_refine_ls_extinction_method none
_refine_ls_goodness_of_fit_ref 0.994
_refine_ls_hydrogen_treatment mixed
_refine_ls_matrix_type full
_refine_ls_number_parameters 1152
_refine_ls_number_reflns 11395
_refine_ls_number_restraints 0
_refine_ls_restrained_S_all 0.994
_refine_ls_R_factor_all 0.1011
_refine_ls_R_factor_gt 0.0627
_refine_ls_shift/su_max 0.011
_refine_ls_shift/su_mean 0.000
_refine_ls_structure_factor_coef Fsqd
_refine_ls_weighting_details 'calc w=1/[\s^2^(Fo^2^)+(0.0817P)^2^+10.6380P] where P=(Fo^2^+2Fc^2^)/3'
_refine_ls_weighting_scheme calc
_refine_ls_wR_factor_gt 0.1530
_refine_ls_wR_factor_ref 0.1777
_reflns_number_gt 7850
_reflns_number_total 11395
_reflns_threshold_expression >2sigma(I)
_cod_data_source_file b615273b.txt
_cod_data_source_block Pseudorotaxane_IIa(gm07)
_cod_depositor_comments
;
The following automatic conversions were performed:
'_symmetry_cell_setting' value 'Triclinic' changed to 'triclinic'
according to '/home/saulius/struct/CIF-dictionaries/cif_core.dic'
dictionary named 'cif_core.dic' version 2.4.1 from 2010-06-29.

Automatic conversion script
Id: cif_fix_enum 1527 2010-12-29 10:47:43Z saulius 
;
_cod_original_cell_volume 4281.4(9)
_cod_original_sg_symbol_H-M P-1
_cod_database_code 7052118

loop_
_symmetry_equiv_pos_as_xyz
'x, y, z'
'-x, -y, -z'

loop_
_atom_site_label
_atom_site_type_symbol
_atom_site_fract_x
_atom_site_fract_y
_atom_site_fract_z
_atom_site_U_iso_or_equiv
_atom_site_adp_type
_atom_site_occupancy
_atom_site_symmetry_multiplicity
_atom_site_calc_flag
_atom_site_refinement_flags
_atom_site_disorder_assembly
_atom_site_disorder_group
P1 P 0.28656(8) 0.53519(7) 0.00111(6) 0.0402(3) Uani 1 1 d . . .
P2 P 0.24764(10) 0.95823(7) 0.43746(6) 0.0493(3) Uani 1 1 d . . .
P3 P 0.12868(9) 0.92050(7) 0.06328(6) 0.0434(3) Uani 1 1 d . . .
P4 P 0.85205(8) 0.54516(7) 0.42312(5) 0.0374(3) Uani 1 1 d . . .
O1 O 0.71108(18) 0.37699(15) 0.27362(12) 0.0323(7) Uani 1 1 d . . .
O2 O 0.5773(2) 0.56283(19) 0.26672(15) 0.0552(9) Uani 1 1 d . . .
O3 O 0.3897(2) 0.5698(2) 0.21472(19) 0.0798(12) Uani 1 1 d . . .
O4 O 0.2154(3) 0.6084(2) 0.31766(15) 0.0615(9) Uani 1 1 d . . .
O5 O 0.1726(2) 0.45048(16) 0.31096(13) 0.0370(7) Uani 1 1 d . . .
O6 O 0.27053(19) 0.10604(15) 0.20801(13) 0.0358(7) Uani 1 1 d . . .
O7 O 0.38855(19) -0.06884(16) 0.21036(13) 0.0376(7) Uani 1 1 d . . .
O8 O 0.5727(2) -0.20435(16) 0.22122(13) 0.0413(7) Uani 1 1 d . . .
O9 O 0.7169(2) -0.12090(16) 0.24986(15) 0.0475(8) Uani 1 1 d . . .
O10 O 0.7966(2) 0.01174(16) 0.22279(13) 0.0391(7) Uani 1 1 d . . .
O11 O 1.0588(3) 0.8394(2) -0.76292(18) 0.0866(13) Uani 1 1 d . . .
O12 O 1.0338(2) 0.97373(17) -0.75052(15) 0.0527(9) Uani 1 1 d . . .
H12B H 1.0526 0.9721 -0.7918 0.079 Uiso 1 1 calc R . .
O13 O 0.9309(2) 0.64689(18) 0.23320(14) 0.0515(8) Uani 1 1 d . . .
O14 O 0.9339(2) 0.51279(17) 0.23452(14) 0.0459(8) Uani 1 1 d . . .
H14 H 0.931(4) 0.522(4) 0.286(3) 0.11(2) Uiso 1 1 d . . .
O15 O 0.2288(3) 0.1388(2) -0.01256(18) 0.0710(11) Uani 1 1 d . . .
O16 O 0.3530(3) 0.01095(18) -0.02343(15) 0.0597(9) Uani 1 1 d . . .
H16B H 0.3034 -0.0071 -0.0097 0.090 Uiso 1 1 calc R . .
O17 O 0.5869(2) 0.48357(16) 0.56088(14) 0.0449(8) Uani 1 1 d . . .
O18 O 0.7259(2) 0.37979(18) 0.52150(14) 0.0428(8) Uani 1 1 d . . .
H18 H 0.743(3) 0.419(2) 0.5071(17) 0.023(10) Uiso 1 1 d . . .
O19 O 0.91872(18) 0.58300(15) 0.45945(12) 0.0318(6) Uani 1 1 d . . .
H19C H 0.9672 0.5436 0.4760 0.048 Uiso 1 1 calc R . .
O20 O 0.9134(2) 0.49990(16) 0.36567(13) 0.0396(7) Uani 1 1 d . . .
O21 O 0.7748(2) 0.62942(17) 0.39971(15) 0.0517(9) Uani 1 1 d . . .
H21C H 0.7308 0.6200 0.3779 0.078 Uiso 1 1 calc R . .
O22 O 0.7971(2) 0.5041(2) 0.47321(15) 0.0669(9) Uani 1 1 d . . .
O23 O 0.0485(2) 0.90207(18) 0.02387(15) 0.0537(8) Uani 1 1 d . . .
H23C H 0.0115 0.9475 0.0057 0.081 Uiso 1 1 calc R . .
O24 O 0.2094(2) 0.93649(18) 0.01529(14) 0.0532(8) Uani 1 1 d . . .
O25 O 0.0735(2) 0.98333(18) 0.11307(15) 0.0554(9) Uani 1 1 d . . .
O26 O 0.1749(3) 0.83482(18) 0.09775(19) 0.0728(11) Uani 1 1 d . . .
H26C H 0.1446 0.8339 0.1364 0.109 Uiso 1 1 calc R . .
C1 C 0.6869(3) 0.4373(2) 0.3251(2) 0.0355(10) Uani 1 1 d . . .
H1A H 0.7441 0.4219 0.3551 0.043 Uiso 1 1 calc R . .
H1B H 0.6220 0.4372 0.3523 0.043 Uiso 1 1 calc R . .
C2 C 0.6734(3) 0.5232(2) 0.2926(2) 0.0447(12) Uani 1 1 d . . .
H2A H 0.6828 0.5601 0.3260 0.054 Uiso 1 1 calc R . .
H2B H 0.7291 0.5182 0.2557 0.054 Uiso 1 1 calc R . .
C3 C 0.5712(3) 0.5440(3) 0.2012(2) 0.0510(12) Uani 1 1 d . . .
H3A H 0.5807 0.4828 0.1992 0.061 Uiso 1 1 calc R . .
H3B H 0.6270 0.5569 0.1711 0.061 Uiso 1 1 calc R . .
C4 C 0.4679(4) 0.5955(3) 0.1791(2) 0.0552(14) Uani 1 1 d . . .
H4A H 0.4553 0.6562 0.1863 0.066 Uiso 1 1 calc R . .
H4B H 0.4669 0.5892 0.1306 0.066 Uiso 1 1 calc R . .
C5 C 0.2876(4) 0.6361(4) 0.2105(3) 0.099(2) Uani 1 1 d . . .
H5A H 0.2907 0.6890 0.2279 0.118 Uiso 1 1 calc R . .
H5B H 0.2731 0.6479 0.1627 0.118 Uiso 1 1 calc R . .
C6 C 0.2050(4) 0.6141(4) 0.2466(3) 0.0775(18) Uani 1 1 d . . .
H6A H 0.2049 0.5588 0.2321 0.093 Uiso 1 1 calc R . .
H6B H 0.1378 0.6574 0.2367 0.093 Uiso 1 1 calc R . .
C7 C 0.1306(3) 0.5883(3) 0.3528(2) 0.0484(12) Uani 1 1 d . . .
H7A H 0.0711 0.6058 0.3246 0.058 Uiso 1 1 calc R . .
H7B H 0.1087 0.6204 0.3942 0.058 Uiso 1 1 calc R . .
C8 C 0.1579(3) 0.4959(2) 0.3708(2) 0.0376(11) Uani 1 1 d . . .
H8A H 0.2227 0.4763 0.3942 0.045 Uiso 1 1 calc R . .
H8B H 0.1013 0.4851 0.4015 0.045 Uiso 1 1 calc R . .
C9 C 0.1937(3) 0.3650(2) 0.31838(19) 0.0305(10) Uani 1 1 d . . .
C10 C 0.1981(3) 0.3203(2) 0.37932(19) 0.0341(10) Uani 1 1 d . . .
H10A H 0.1848 0.3492 0.4199 0.041 Uiso 1 1 calc R . .
C11 C 0.2226(3) 0.2313(2) 0.3812(2) 0.0349(10) Uani 1 1 d . . .
H11A H 0.2263 0.2007 0.4234 0.042 Uiso 1 1 calc R . .
C12 C 0.2409(3) 0.1883(2) 0.32409(18) 0.0304(10) Uani 1 1 d . . .
H12A H 0.2570 0.1284 0.3265 0.036 Uiso 1 1 calc R . .
C13 C 0.2359(3) 0.2331(2) 0.26073(18) 0.0278(9) Uani 1 1 d . . .
C14 C 0.2538(3) 0.1912(2) 0.19956(19) 0.0291(10) Uani 1 1 d . . .
C15 C 0.2504(3) 0.2352(2) 0.13851(19) 0.0306(10) Uani 1 1 d . . .
H15A H 0.2620 0.2060 0.0981 0.037 Uiso 1 1 calc R . .
C16 C 0.2297(3) 0.3234(2) 0.13612(19) 0.0317(10) Uani 1 1 d . . .
H16A H 0.2289 0.3534 0.0938 0.038 Uiso 1 1 calc R . .
C17 C 0.2107(3) 0.3668(2) 0.19311(19) 0.0335(10) Uani 1 1 d . . .
H17A H 0.1962 0.4266 0.1904 0.040 Uiso 1 1 calc R . .
C18 C 0.2126(3) 0.3222(2) 0.25737(18) 0.0279(9) Uani 1 1 d . . .
C19 C 0.2952(3) 0.0563(2) 0.1498(2) 0.0378(11) Uani 1 1 d . . .
H19A H 0.3630 0.0566 0.1267 0.045 Uiso 1 1 calc R . .
H19B H 0.2408 0.0796 0.1180 0.045 Uiso 1 1 calc R . .
C20 C 0.3005(3) -0.0315(2) 0.1733(2) 0.0412(11) Uani 1 1 d . . .
H20A H 0.2362 -0.0302 0.2019 0.049 Uiso 1 1 calc R . .
H20B H 0.3056 -0.0658 0.1342 0.049 Uiso 1 1 calc R . .
C21 C 0.3905(3) -0.1491(2) 0.2414(2) 0.0417(11) Uani 1 1 d . . .
H21A H 0.3836 -0.1864 0.2076 0.050 Uiso 1 1 calc R . .
H21B H 0.3314 -0.1413 0.2763 0.050 Uiso 1 1 calc R . .
C22 C 0.4905(3) -0.1887(3) 0.2724(2) 0.0463(12) Uani 1 1 d . . .
H22A H 0.4991 -0.1502 0.3048 0.056 Uiso 1 1 calc R . .
H22B H 0.4909 -0.2426 0.2969 0.056 Uiso 1 1 calc R . .
C23 C 0.6739(3) -0.2492(3) 0.2434(2) 0.0490(12) Uani 1 1 d . . .
H23A H 0.7238 -0.2677 0.2036 0.059 Uiso 1 1 calc R . .
H23B H 0.6708 -0.3009 0.2701 0.059 Uiso 1 1 calc R . .
C24 C 0.7135(4) -0.1989(3) 0.2842(2) 0.0525(13) Uani 1 1 d . . .
H24A H 0.6682 -0.1858 0.3266 0.063 Uiso 1 1 calc R . .
H24B H 0.7845 -0.2331 0.2959 0.063 Uiso 1 1 calc R . .
C25 C 0.8075(4) -0.1297(3) 0.2053(2) 0.0528(13) Uani 1 1 d . . .
H25A H 0.8122 -0.1705 0.1709 0.063 Uiso 1 1 calc R . .
H25B H 0.8703 -0.1522 0.2305 0.063 Uiso 1 1 calc R . .
C26 C 0.8030(3) -0.0452(2) 0.1719(2) 0.0468(12) Uani 1 1 d . . .
H26A H 0.8663 -0.0511 0.1409 0.056 Uiso 1 1 calc R . .
H26B H 0.7413 -0.0231 0.1456 0.056 Uiso 1 1 calc R . .
C27 C 0.7838(3) 0.0949(2) 0.2022(2) 0.0310(10) Uani 1 1 d . . .
C28 C 0.7908(3) 0.1238(2) 0.1374(2) 0.0346(10) Uani 1 1 d . . .
H28A H 0.8081 0.0853 0.1022 0.041 Uiso 1 1 calc R . .
C29 C 0.7724(3) 0.2111(2) 0.12235(19) 0.0329(10) Uani 1 1 d . . .
H29A H 0.7759 0.2309 0.0767 0.039 Uiso 1 1 calc R . .
C30 C 0.7497(3) 0.2680(2) 0.17137(18) 0.0284(9) Uani 1 1 d . . .
H30A H 0.7372 0.3267 0.1601 0.034 Uiso 1 1 calc R . .
C31 C 0.7452(2) 0.2383(2) 0.23944(18) 0.0251(9) Uani 1 1 d . . .
C32 C 0.7238(3) 0.2938(2) 0.29312(19) 0.0285(10) Uani 1 1 d . . .
C33 C 0.7197(3) 0.2642(2) 0.35887(19) 0.0305(10) Uani 1 1 d . . .
H33A H 0.7066 0.3021 0.3941 0.037 Uiso 1 1 calc R . .
C34 C 0.7349(3) 0.1774(2) 0.37379(19) 0.0315(10) Uani 1 1 d . . .
H34A H 0.7310 0.1573 0.4193 0.038 Uiso 1 1 calc R . .
C35 C 0.7549(3) 0.1220(2) 0.32433(19) 0.0300(10) Uani 1 1 d . . .
H35A H 0.7645 0.0637 0.3355 0.036 Uiso 1 1 calc R . .
C36 C 0.7615(3) 0.1505(2) 0.25592(18) 0.0264(9) Uani 1 1 d . . .
C37 C 1.0346(3) 0.8993(3) -0.7273(2) 0.0411(11) Uani 1 1 d . . .
C38 C 1.0020(4) 0.8967(3) -0.6539(2) 0.0578(14) Uani 1 1 d . . .
H38A H 1.0564 0.9053 -0.6290 0.069 Uiso 1 1 calc R . .
H38B H 0.9369 0.9445 -0.6446 0.069 Uiso 1 1 calc R . .
C39 C 0.9844(5) 0.8167(4) -0.6280(3) 0.0860(17) Uani 1 1 d . . .
H39A H 1.0472 0.7685 -0.6410 0.103 Uiso 1 1 calc R . .
H39B H 0.9255 0.8108 -0.6498 0.103 Uiso 1 1 calc R . .
C40 C 0.9603(4) 0.8104(3) -0.5511(2) 0.0547(12) Uani 1 1 d . . .
H40A H 0.9051 0.8628 -0.5363 0.066 Uiso 1 1 calc R . .
H40B H 0.9346 0.7618 -0.5388 0.066 Uiso 1 1 calc R . .
C41 C 1.0574(3) 0.7983(3) -0.51631(19) 0.0393(11) Uani 1 1 d . . .
H41A H 1.1132 0.7472 -0.5330 0.047 Uiso 1 1 calc R . .
H41B H 1.0815 0.8479 -0.5279 0.047 Uiso 1 1 calc R . .
C42 C 1.0182(3) 0.8565(2) -0.40510(19) 0.0331(10) Uani 1 1 d . . .
H42A H 1.0119 0.9105 -0.4267 0.040 Uiso 1 1 calc R . .
C43 C 1.0050(3) 0.8496(2) -0.33640(19) 0.0310(10) Uani 1 1 d . . .
H43A H 0.9894 0.8987 -0.3111 0.037 Uiso 1 1 calc R . .
C44 C 1.0144(3) 0.7713(2) -0.30351(18) 0.0252(9) Uani 1 1 d . . .
C45 C 1.0337(3) 0.7022(2) -0.34409(18) 0.0289(9) Uani 1 1 d . . .
H45A H 1.0383 0.6477 -0.3240 0.035 Uiso 1 1 calc R . .
C46 C 1.0458(3) 0.7127(2) -0.4119(2) 0.0330(10) Uani 1 1 d . . .
H46A H 1.0589 0.6652 -0.4386 0.040 Uiso 1 1 calc R . .
C47 C 1.0067(2) 0.7610(2) -0.22906(18) 0.0256(9) Uani 1 1 d . . .
C48 C 0.9817(3) 0.8301(2) -0.18877(19) 0.0295(10) Uani 1 1 d . . .
H48A H 0.9663 0.8859 -0.2088 0.035 Uiso 1 1 calc R . .
C49 C 0.9793(3) 0.8180(2) -0.12009(19) 0.0311(10) Uani 1 1 d . . .
H49A H 0.9630 0.8658 -0.0932 0.037 Uiso 1 1 calc R . .
C50 C 1.0242(3) 0.6723(2) -0.12831(19) 0.0315(10) Uani 1 1 d . . .
H50A H 1.0391 0.6171 -0.1072 0.038 Uiso 1 1 calc R . .
C51 C 1.0282(3) 0.6812(2) -0.19674(19) 0.0299(10) Uani 1 1 d . . .
H51A H 1.0460 0.6323 -0.2225 0.036 Uiso 1 1 calc R . .
C52 C 1.0012(3) 0.7297(2) -0.01554(18) 0.0325(10) Uani 1 1 d . . .
H52A H 0.9588 0.7842 0.0042 0.039 Uiso 1 1 calc R . .
H52B H 1.0737 0.7172 -0.0041 0.039 Uiso 1 1 calc R . .
C53 C 0.9606(3) 0.6605(2) 0.01632(19) 0.0364(10) Uani 1 1 d . . .
H53A H 1.0068 0.6045 0.0010 0.044 Uiso 1 1 calc R . .
H53B H 0.8899 0.6696 0.0027 0.044 Uiso 1 1 calc R . .
C54 C 0.9569(3) 0.6619(2) 0.09218(19) 0.0372(11) Uani 1 1 d . . .
H54A H 1.0225 0.6679 0.1043 0.045 Uiso 1 1 calc R . .
H54B H 0.8988 0.7122 0.1078 0.045 Uiso 1 1 calc R . .
C55 C 0.9425(3) 0.5831(3) 0.12821(19) 0.0391(11) Uani 1 1 d . . .
H55A H 0.8782 0.5759 0.1148 0.047 Uiso 1 1 calc R . .
H55B H 1.0019 0.5330 0.1138 0.047 Uiso 1 1 calc R . .
C56 C 0.9350(3) 0.5855(3) 0.2035(2) 0.0344(10) Uani 1 1 d . . .
C57 C 0.3190(3) 0.0920(3) -0.0297(2) 0.0395(11) Uani 1 1 d . . .
C58 C 0.4011(4) 0.1319(3) -0.0538(2) 0.0642(16) Uani 1 1 d . . .
H58A H 0.4650 0.1002 -0.0314 0.077 Uiso 1 1 calc R . .
H58B H 0.4178 0.1234 -0.1025 0.077 Uiso 1 1 calc R . .
C59 C 0.3776(4) 0.2234(3) -0.0432(2) 0.0598(14) Uani 1 1 d . . .
H59A H 0.3595 0.2330 0.0053 0.072 Uiso 1 1 calc R . .
H59B H 0.3157 0.2562 -0.0670 0.072 Uiso 1 1 calc R . .
C60 C 0.4649(3) 0.2564(3) -0.0669(2) 0.0474(12) Uani 1 1 d . . .
H60A H 0.4358 0.3192 -0.0676 0.057 Uiso 1 1 calc R . .
H60B H 0.4862 0.2405 -0.1141 0.057 Uiso 1 1 calc R . .
C61 C 0.5626(3) 0.2314(3) -0.03119(19) 0.0402(11) Uani 1 1 d . . .
H61A H 0.6014 0.1706 -0.0376 0.048 Uiso 1 1 calc R . .
H61B H 0.6074 0.2646 -0.0516 0.048 Uiso 1 1 calc R . .
C62 C 0.5134(3) 0.3251(2) 0.06313(19) 0.0329(10) Uani 1 1 d . . .
H62A H 0.5092 0.3711 0.0312 0.039 Uiso 1 1 calc R . .
C63 C 0.4905(3) 0.3409(2) 0.12965(19) 0.0316(10) Uani 1 1 d . . .
H63A H 0.4707 0.3975 0.1436 0.038 Uiso 1 1 calc R . .
C64 C 0.4960(2) 0.2742(2) 0.17752(18) 0.0261(9) Uani 1 1 d . . .
C65 C 0.5238(3) 0.1929(2) 0.15344(19) 0.0323(10) Uani 1 1 d . . .
H65A H 0.5272 0.1456 0.1839 0.039 Uiso 1 1 calc R . .
C66 C 0.5461(3) 0.1809(2) 0.0864(2) 0.0374(11) Uani 1 1 d . . .
H66A H 0.5653 0.1251 0.0708 0.045 Uiso 1 1 calc R . .
C67 C 0.4759(3) 0.2881(2) 0.25036(19) 0.0272(9) Uani 1 1 d . . .
C68 C 0.4491(3) 0.3695(2) 0.2752(2) 0.0335(10) Uani 1 1 d . . .
H68A H 0.4430 0.4172 0.2448 0.040 Uiso 1 1 calc R . .
C69 C 0.4319(3) 0.3805(2) 0.3424(2) 0.0347(10) Uani 1 1 d . . .
H69A H 0.4155 0.4358 0.3584 0.042 Uiso 1 1 calc R . .
C70 C 0.4628(3) 0.2354(2) 0.36456(19) 0.0311(10) Uani 1 1 d . . .
H70A H 0.4671 0.1890 0.3961 0.037 Uiso 1 1 calc R . .
C71 C 0.4827(3) 0.2210(2) 0.29733(19) 0.0297(10) Uani 1 1 d . . .
H71A H 0.5011 0.1647 0.2827 0.036 Uiso 1 1 calc R . .
C72 C 0.4172(3) 0.3282(2) 0.45994(19) 0.0348(10) Uani 1 1 d . . .
H72A H 0.3877 0.2852 0.4823 0.042 Uiso 1 1 calc R . .
H72B H 0.3656 0.3851 0.4677 0.042 Uiso 1 1 calc R . .
C73 C 0.5169(3) 0.3210(2) 0.48949(19) 0.0341(10) Uani 1 1 d . . .
H73A H 0.5496 0.3603 0.4641 0.041 Uiso 1 1 calc R . .
H73B H 0.5660 0.2624 0.4852 0.041 Uiso 1 1 calc R . .
C74 C 0.4971(3) 0.3423(2) 0.56342(19) 0.0369(10) Uani 1 1 d . . .
H74A H 0.4684 0.3009 0.5893 0.044 Uiso 1 1 calc R . .
H74B H 0.4446 0.3995 0.5680 0.044 Uiso 1 1 calc R . .
C75 C 0.5977(3) 0.3405(2) 0.5926(2) 0.0362(10) Uani 1 1 d . . .
H75A H 0.5840 0.3494 0.6414 0.043 Uiso 1 1 calc R . .
H75B H 0.6518 0.2844 0.5860 0.043 Uiso 1 1 calc R . .
C76 C 0.6351(3) 0.4085(3) 0.55829(18) 0.0336(10) Uani 1 1 d . . .
C98 C 0.5692(5) 0.9918(3) 0.4020(2) 0.0706(16) Uani 1 1 d . . .
H98A H 0.4966 1.0115 0.3907 0.106 Uiso 1 1 calc R . .
H98B H 0.6159 0.9786 0.3608 0.106 Uiso 1 1 calc R . .
H98C H 0.5830 1.0364 0.4247 0.106 Uiso 1 1 calc R . .
C99 C 0.5872(4) 0.9167(3) 0.4459(2) 0.0557(13) Uani 1 1 d . . .
N1 N 1.0399(2) 0.78869(19) -0.44238(15) 0.0309(8) Uani 1 1 d . . .
N2 N 0.9995(2) 0.74007(18) -0.09004(15) 0.0267(8) Uani 1 1 d . . .
N3 N 0.5417(2) 0.2458(2) 0.04195(15) 0.0323(8) Uani 1 1 d . . .
N4 N 0.4374(2) 0.31475(19) 0.38652(15) 0.0305(8) Uani 1 1 d . . .
N5 N 0.6008(5) 0.8584(3) 0.4804(3) 0.1000(18) Uani 1 1 d . . .
F1 F 0.1914(2) 0.5427(2) 0.05487(16) 0.0891(11) Uani 1 1 d . . .
F2 F 0.2706(2) 0.63274(16) 0.00863(15) 0.0743(9) Uani 1 1 d . . .
F3 F 0.2109(2) 0.56042(19) -0.05715(15) 0.0771(9) Uani 1 1 d . . .
F4 F 0.3028(2) 0.43765(16) -0.00659(16) 0.0728(9) Uani 1 1 d . . .
F5 F 0.3823(2) 0.5276(2) -0.05217(15) 0.0773(9) Uani 1 1 d . . .
F6 F 0.3624(2) 0.51168(18) 0.05945(14) 0.0784(10) Uani 1 1 d . . .
F7 F 0.3152(3) 0.9342(3) 0.4974(2) 0.1942(16) Uani 1 1 d . . .
F8 F 0.2297(3) 1.0540(2) 0.44549(18) 0.1331(14) Uani 1 1 d . . .
F9 F 0.1808(2) 0.9846(3) 0.37671(16) 0.0982(12) Uani 1 1 d . . .
F10 F 0.3475(2) 0.9533(2) 0.38708(18) 0.0920(11) Uani 1 1 d . . .
F11 F 0.2616(3) 0.86389(18) 0.4303(3) 0.144(2) Uani 1 1 d . . .
F12 F 0.1447(2) 0.96425(18) 0.48566(16) 0.0844(10) Uani 1 1 d . . .
O99 O 0.5308(2) 0.01967(16) 0.23494(15) 0.0468(8) Uani 1 1 d . . .
H98 H 0.5950(14) -0.0308(14) 0.233(3) 0.102(19) Uiso 1 1 d . . .
H99 H 0.4778(11) -0.0066(15) 0.227(3) 0.13(2) Uiso 1 1 d . . .

loop_
_atom_site_aniso_label
_atom_site_aniso_U_11
_atom_site_aniso_U_22
_atom_site_aniso_U_33
_atom_site_aniso_U_23
_atom_site_aniso_U_13
_atom_site_aniso_U_12
P1 0.0322(6) 0.0384(6) 0.0407(6) 0.0077(5) -0.0009(5) -0.0017(5)
P2 0.0619(7) 0.0417(6) 0.0512(7) 0.0119(5) -0.0174(6) -0.0253(5)
P3 0.0486(6) 0.0430(6) 0.0435(7) -0.0024(5) -0.0016(5) -0.0220(5)
P4 0.0379(6) 0.0447(6) 0.0301(6) -0.0051(5) 0.0021(5) -0.0147(5)
O1 0.0362(14) 0.0263(13) 0.0333(15) -0.0020(11) 0.0029(12) -0.0103(11)
O2 0.0517(18) 0.0540(19) 0.0408(18) 0.0025(15) 0.0047(15) 0.0048(15)
O3 0.0483(19) 0.096(3) 0.087(3) 0.043(2) -0.0161(18) -0.0211(18)
O4 0.095(2) 0.0590(19) 0.0411(18) 0.0037(15) -0.0113(17) -0.0394(17)
O5 0.0449(15) 0.0328(14) 0.0335(15) -0.0070(12) -0.0084(12) -0.0100(12)
O6 0.0401(14) 0.0314(14) 0.0361(15) -0.0075(12) -0.0025(12) -0.0111(12)
O7 0.0389(14) 0.0326(14) 0.0445(16) -0.0008(12) -0.0080(13) -0.0150(12)
O8 0.0488(15) 0.0395(15) 0.0375(16) 0.0097(12) -0.0136(13) -0.0167(13)
O9 0.0468(16) 0.0247(14) 0.070(2) 0.0031(14) -0.0092(15) -0.0109(12)
O10 0.0433(15) 0.0312(14) 0.0474(17) -0.0070(12) -0.0077(13) -0.0158(12)
O11 0.145(3) 0.048(2) 0.059(2) -0.0228(18) 0.002(2) -0.019(2)
O12 0.0631(18) 0.0378(17) 0.0566(19) 0.0041(14) -0.0118(16) -0.0150(14)
O13 0.078(2) 0.0392(16) 0.0397(17) -0.0035(14) -0.0119(15) -0.0189(15)
O14 0.0681(18) 0.0363(15) 0.0359(17) -0.0053(13) 0.0076(14) -0.0234(13)
O15 0.055(2) 0.072(2) 0.084(3) 0.002(2) -0.0099(19) -0.0173(17)
O16 0.091(2) 0.0334(16) 0.055(2) -0.0063(14) 0.0010(17) -0.0224(16)
O17 0.0547(17) 0.0286(15) 0.0482(17) -0.0079(13) 0.0014(14) -0.0097(13)
O18 0.0443(16) 0.0413(16) 0.0435(17) -0.0047(14) 0.0023(14) -0.0162(13)
O19 0.0351(13) 0.0344(13) 0.0322(14) -0.0143(11) 0.0068(11) -0.0196(11)
O20 0.0471(15) 0.0381(15) 0.0317(15) -0.0059(12) 0.0069(13) -0.0135(12)
O21 0.0468(17) 0.0356(16) 0.0584(19) -0.0091(14) -0.0159(15) 0.0109(14)
O22 0.0797(19) 0.102(2) 0.0406(18) -0.0073(16) 0.0162(16) -0.0636(18)
O23 0.0490(15) 0.0577(17) 0.071(2) -0.0172(15) -0.0148(15) -0.0339(14)
O24 0.0693(18) 0.0601(18) 0.0415(17) -0.0144(14) 0.0139(15) -0.0389(15)
O25 0.0581(18) 0.0449(17) 0.060(2) -0.0139(15) 0.0184(16) -0.0176(14)
O26 0.073(2) 0.0314(17) 0.100(3) 0.0250(17) 0.012(2) -0.0099(15)
C1 0.035(2) 0.029(2) 0.041(2) -0.0073(18) 0.0019(18) -0.0074(17)
C2 0.049(2) 0.033(2) 0.048(3) -0.008(2) 0.006(2) -0.009(2)
C3 0.058(3) 0.055(3) 0.046(3) -0.007(2) -0.001(2) -0.027(2)
C4 0.077(3) 0.041(3) 0.045(3) 0.016(2) -0.002(2) -0.020(2)
C5 0.047(3) 0.126(5) 0.113(5) 0.061(4) -0.034(3) -0.022(3)
C6 0.061(3) 0.086(4) 0.077(4) 0.022(3) -0.008(3) -0.018(3)
C7 0.052(3) 0.042(2) 0.050(3) -0.006(2) -0.015(2) -0.010(2)
C8 0.036(2) 0.039(2) 0.037(2) -0.0114(19) -0.0067(18) -0.0083(18)
C9 0.0272(19) 0.034(2) 0.034(2) -0.0062(17) -0.0051(17) -0.0133(16)
C10 0.0314(19) 0.046(2) 0.029(2) -0.0082(18) -0.0006(17) -0.0185(17)
C11 0.0316(19) 0.045(2) 0.032(2) 0.0026(18) -0.0052(17) -0.0180(17)
C12 0.0266(18) 0.036(2) 0.031(2) -0.0019(18) -0.0027(17) -0.0131(16)
C13 0.0218(18) 0.032(2) 0.032(2) -0.0012(17) -0.0029(16) -0.0112(15)
C14 0.0244(18) 0.031(2) 0.033(2) -0.0040(17) -0.0023(16) -0.0095(16)
C15 0.0254(19) 0.035(2) 0.031(2) -0.0082(17) -0.0031(17) -0.0078(16)
C16 0.0304(19) 0.040(2) 0.026(2) 0.0008(17) -0.0057(16) -0.0126(17)
C17 0.0299(19) 0.036(2) 0.039(2) -0.0016(18) -0.0065(17) -0.0159(17)
C18 0.0188(17) 0.039(2) 0.027(2) -0.0003(17) -0.0040(15) -0.0107(16)
C19 0.037(2) 0.037(2) 0.038(2) -0.0150(19) -0.0074(18) -0.0059(18)
C20 0.034(2) 0.040(2) 0.052(3) -0.014(2) -0.008(2) -0.0112(18)
C21 0.053(2) 0.037(2) 0.040(2) -0.0026(19) 0.007(2) -0.0250(19)
C22 0.073(3) 0.038(2) 0.033(2) 0.0019(19) -0.006(2) -0.025(2)
C23 0.058(3) 0.030(2) 0.060(3) 0.010(2) -0.022(2) -0.013(2)
C24 0.068(3) 0.032(2) 0.060(3) 0.009(2) -0.019(2) -0.018(2)
C25 0.057(3) 0.033(2) 0.064(3) -0.014(2) 0.000(2) -0.008(2)
C26 0.052(2) 0.038(2) 0.054(3) -0.017(2) 0.003(2) -0.017(2)
C27 0.0246(18) 0.029(2) 0.042(2) 0.0021(18) -0.0085(17) -0.0109(16)
C28 0.033(2) 0.040(2) 0.035(2) -0.0098(18) -0.0018(18) -0.0163(17)
C29 0.0245(18) 0.047(2) 0.030(2) 0.0019(18) -0.0030(16) -0.0164(17)
C30 0.0206(17) 0.031(2) 0.034(2) 0.0020(17) -0.0029(16) -0.0094(15)
C31 0.0165(17) 0.031(2) 0.028(2) -0.0017(16) -0.0019(15) -0.0078(15)
C32 0.0216(18) 0.027(2) 0.036(2) 0.0054(17) -0.0027(16) -0.0070(15)
C33 0.0259(19) 0.030(2) 0.034(2) -0.0010(17) -0.0045(17) -0.0068(16)
C34 0.0283(19) 0.038(2) 0.028(2) 0.0044(18) -0.0028(17) -0.0110(17)
C35 0.0227(18) 0.026(2) 0.038(2) 0.0055(18) -0.0066(17) -0.0033(15)
C36 0.0192(17) 0.027(2) 0.034(2) 0.0037(17) -0.0046(16) -0.0091(15)
C37 0.050(2) 0.038(2) 0.031(2) 0.007(2) -0.002(2) -0.011(2)
C38 0.061(3) 0.058(3) 0.055(3) 0.012(2) -0.014(2) -0.021(2)
C39 0.135(4) 0.105(4) 0.054(3) 0.015(3) -0.029(3) -0.084(3)
C40 0.076(3) 0.073(3) 0.035(3) 0.011(2) -0.011(2) -0.051(2)
C41 0.047(2) 0.037(2) 0.028(2) 0.0034(18) 0.0004(19) -0.0085(19)
C42 0.033(2) 0.028(2) 0.038(2) 0.0055(18) -0.0028(18) -0.0117(16)
C43 0.0312(19) 0.027(2) 0.036(2) -0.0026(17) -0.0025(17) -0.0100(16)
C44 0.0181(17) 0.0241(19) 0.034(2) -0.0002(16) -0.0047(16) -0.0067(14)
C45 0.0272(18) 0.027(2) 0.033(2) 0.0012(17) -0.0035(17) -0.0101(16)
C46 0.033(2) 0.030(2) 0.038(2) -0.0036(18) -0.0037(18) -0.0111(16)
C47 0.0186(17) 0.0258(19) 0.035(2) 0.0012(17) -0.0066(16) -0.0097(14)
C48 0.0226(18) 0.029(2) 0.037(2) 0.0007(17) -0.0033(17) -0.0081(15)
C49 0.0284(19) 0.026(2) 0.038(2) -0.0065(17) -0.0049(17) -0.0054(16)
C50 0.033(2) 0.0227(19) 0.039(2) 0.0003(17) -0.0004(18) -0.0100(16)
C51 0.0281(19) 0.028(2) 0.033(2) -0.0055(17) 0.0002(17) -0.0077(16)
C52 0.031(2) 0.034(2) 0.032(2) -0.0018(17) -0.0055(17) -0.0086(17)
C53 0.036(2) 0.041(2) 0.033(2) -0.0007(18) 0.0009(18) -0.0161(18)
C54 0.039(2) 0.037(2) 0.033(2) -0.0029(18) 0.0049(18) -0.0111(18)
C55 0.047(2) 0.041(2) 0.029(2) -0.0035(18) -0.0016(19) -0.0154(19)
C56 0.031(2) 0.034(2) 0.035(2) -0.0005(19) -0.0002(18) -0.0072(17)
C57 0.034(2) 0.049(3) 0.036(2) 0.005(2) -0.0048(19) -0.0146(19)
C58 0.113(4) 0.039(3) 0.034(3) -0.004(2) 0.027(3) -0.024(3)
C59 0.071(3) 0.071(3) 0.041(3) -0.008(2) 0.001(2) -0.029(3)
C60 0.052(2) 0.060(3) 0.039(3) -0.017(2) 0.007(2) -0.030(2)
C61 0.042(2) 0.042(2) 0.034(2) 0.0012(19) 0.0064(19) -0.0128(19)
C62 0.034(2) 0.034(2) 0.033(2) 0.0102(18) -0.0078(17) -0.0140(17)
C63 0.0325(19) 0.0229(19) 0.042(2) 0.0025(17) -0.0117(18) -0.0104(16)
C64 0.0182(17) 0.0274(19) 0.034(2) -0.0001(17) -0.0055(16) -0.0089(15)
C65 0.038(2) 0.024(2) 0.034(2) -0.0010(17) 0.0018(18) -0.0100(16)
C66 0.041(2) 0.024(2) 0.043(3) 0.0005(19) 0.0034(19) -0.0094(17)
C67 0.0180(17) 0.028(2) 0.037(2) -0.0027(17) -0.0013(16) -0.0100(15)
C68 0.036(2) 0.027(2) 0.042(2) 0.0005(18) -0.0045(18) -0.0158(16)
C69 0.038(2) 0.028(2) 0.042(2) -0.0055(18) 0.0046(18) -0.0171(17)
C70 0.0291(19) 0.026(2) 0.038(2) -0.0009(17) -0.0036(17) -0.0084(16)
C71 0.0259(18) 0.026(2) 0.038(2) -0.0033(17) -0.0037(17) -0.0083(15)
C72 0.033(2) 0.035(2) 0.036(2) -0.0067(18) 0.0068(18) -0.0128(17)
C73 0.038(2) 0.030(2) 0.034(2) -0.0017(17) 0.0018(18) -0.0105(17)
C74 0.044(2) 0.035(2) 0.031(2) -0.0011(18) 0.0062(18) -0.0152(18)
C75 0.050(2) 0.026(2) 0.034(2) 0.0002(17) -0.0065(19) -0.0131(18)
C76 0.033(2) 0.042(2) 0.026(2) -0.0089(18) -0.0046(17) -0.0097(18)
C98 0.118(4) 0.053(3) 0.052(3) 0.011(2) -0.014(3) -0.043(3)
C99 0.081(3) 0.053(3) 0.040(3) -0.004(2) -0.009(2) -0.029(2)
N1 0.0272(16) 0.0319(18) 0.0315(18) 0.0002(15) -0.0014(14) -0.0076(13)
N2 0.0212(14) 0.0296(17) 0.0308(18) -0.0024(14) -0.0033(13) -0.0096(13)
N3 0.0280(16) 0.0351(18) 0.0308(18) 0.0011(15) 0.0016(14) -0.0079(14)
N4 0.0241(15) 0.0349(18) 0.0337(18) -0.0059(15) 0.0022(14) -0.0118(13)
N5 0.160(5) 0.071(3) 0.083(3) 0.031(3) -0.043(3) -0.055(3)
F1 0.0631(18) 0.107(2) 0.079(2) 0.0100(18) 0.0268(16) -0.0166(17)
F2 0.093(2) 0.0358(15) 0.083(2) 0.0020(14) -0.0107(17) -0.0066(14)
F3 0.0641(17) 0.090(2) 0.0703(19) 0.0138(16) -0.0321(15) -0.0116(15)
F4 0.0753(18) 0.0405(15) 0.099(2) 0.0016(15) -0.0100(17) -0.0142(13)
F5 0.0581(15) 0.110(2) 0.0725(19) -0.0295(16) 0.0250(14) -0.0419(15)
F6 0.0777(19) 0.0679(19) 0.0676(18) -0.0120(15) -0.0342(15) 0.0162(15)
F7 0.220(3) 0.329(4) 0.127(3) 0.158(3) -0.126(2) -0.219(3)
F8 0.250(4) 0.087(2) 0.096(2) -0.0310(17) 0.068(3) -0.118(2)
F9 0.0679(19) 0.153(3) 0.067(2) 0.011(2) -0.0273(16) -0.024(2)
F10 0.0552(17) 0.099(2) 0.116(3) 0.015(2) 0.0009(18) -0.0254(16)
F11 0.071(2) 0.0314(16) 0.318(6) -0.023(3) 0.032(3) -0.0110(15)
F12 0.115(2) 0.0649(17) 0.081(2) -0.0017(15) 0.0293(18) -0.0513(16)
O99 0.0474(16) 0.0312(15) 0.065(2) 0.0094(14) -0.0139(15) -0.0166(13)

loop_
_atom_type_symbol
_atom_type_description
_atom_type_scat_dispersion_real
_atom_type_scat_dispersion_imag
_atom_type_scat_source
C C 0.0033 0.0016 'International Tables Vol C Tables 4.2.6.8 and 6.1.1.4'
H H 0.0000 0.0000 'International Tables Vol C Tables 4.2.6.8 and 6.1.1.4'
N N 0.0061 0.0033 'International Tables Vol C Tables 4.2.6.8 and 6.1.1.4'
O O 0.0106 0.0060 'International Tables Vol C Tables 4.2.6.8 and 6.1.1.4'
F F 0.0171 0.0103 'International Tables Vol C Tables 4.2.6.8 and 6.1.1.4'
P P 0.1023 0.0942 'International Tables Vol C Tables 4.2.6.8 and 6.1.1.4'

loop_
_geom_angle_atom_site_label_1
_geom_angle_atom_site_label_2
_geom_angle_atom_site_label_3
_geom_angle
_geom_angle_site_symmetry_1
_geom_angle_site_symmetry_3
_geom_angle_publ_flag
F5 P1 F1 179.53(19) . . ?
F5 P1 F3 89.95(16) . . ?
F1 P1 F3 90.52(17) . . ?
F5 P1 F6 89.88(17) . . ?
F1 P1 F6 89.65(18) . . ?
F3 P1 F6 178.93(18) . . ?
F5 P1 F4 89.05(17) . . ?
F1 P1 F4 90.99(18) . . ?
F3 P1 F4 90.29(17) . . ?
F6 P1 F4 90.77(16) . . ?
F5 P1 F2 90.79(17) . . ?
F1 P1 F2 89.17(18) . . ?
F3 P1 F2 89.70(17) . . ?
F6 P1 F2 89.25(17) . . ?
F4 P1 F2 179.8(2) . . ?
F11 P2 F7 90.1(3) . . ?
F11 P2 F9 91.3(3) . . ?
F7 P2 F9 178.3(2) . . ?
F11 P2 F8 178.1(2) . . ?
F7 P2 F8 90.5(3) . . ?
F9 P2 F8 88.1(2) . . ?
F11 P2 F10 92.2(2) . . ?
F7 P2 F10 90.8(2) . . ?
F9 P2 F10 88.37(18) . . ?
F8 P2 F10 89.5(2) . . ?
F11 P2 F12 87.84(19) . . ?
F7 P2 F12 91.4(2) . . ?
F9 P2 F12 89.44(18) . . ?
F8 P2 F12 90.39(18) . . ?
F10 P2 F12 177.8(2) . . ?
O24 P3 O25 119.58(18) . . ?
O24 P3 O26 107.95(18) . . ?
O25 P3 O26 110.0(2) . . ?
O24 P3 O23 108.38(18) . . ?
O25 P3 O23 109.07(18) . . ?
O26 P3 O23 100.0(2) . . ?
O22 P4 O20 120.87(19) . . ?
O22 P4 O21 108.24(19) . . ?
O20 P4 O21 110.17(16) . . ?
O22 P4 O19 108.24(17) . . ?
O20 P4 O19 109.81(15) . . ?
O21 P4 O19 96.82(16) . . ?
C32 O1 C1 117.9(3) . . ?
C3 O2 C2 115.5(3) . . ?
C4 O3 C5 110.9(4) . . ?
C7 O4 C6 109.7(4) . . ?
C9 O5 C8 117.2(3) . . ?
C14 O6 C19 118.7(3) . . ?
C20 O7 C21 112.3(3) . . ?
C22 O8 C23 114.7(3) . . ?
C25 O9 C24 114.1(3) . . ?
C27 O10 C26 116.9(3) . . ?
O1 C1 C2 108.7(3) . . ?
O2 C2 C1 114.9(4) . . ?
O2 C3 C4 109.1(4) . . ?
O3 C4 C3 110.6(4) . . ?
C6 C5 O3 113.5(5) . . ?
C5 C6 O4 110.7(5) . . ?
O4 C7 C8 111.8(3) . . ?
O5 C8 C7 109.2(3) . . ?
O5 C9 C10 124.4(3) . . ?
O5 C9 C18 115.1(3) . . ?
C10 C9 C18 120.6(3) . . ?
C9 C10 C11 119.7(4) . . ?
C12 C11 C10 121.5(4) . . ?
C11 C12 C13 119.9(4) . . ?
C18 C13 C14 118.1(3) . . ?
C18 C13 C12 119.9(3) . . ?
C14 C13 C12 122.0(3) . . ?
O6 C14 C15 124.8(3) . . ?
O6 C14 C13 113.8(3) . . ?
C15 C14 C13 121.4(3) . . ?
C14 C15 C16 119.7(3) . . ?
C17 C16 C15 121.3(4) . . ?
C16 C17 C18 119.9(4) . . ?
C13 C18 C9 118.6(3) . . ?
C13 C18 C17 119.6(3) . . ?
C9 C18 C17 121.9(3) . . ?
O6 C19 C20 107.1(3) . . ?
O7 C20 C19 109.7(3) . . ?
O7 C21 C22 109.1(3) . . ?
O8 C22 C21 108.7(3) . . ?
O8 C23 C24 113.9(3) . . ?
O9 C24 C23 112.4(4) . . ?
O9 C25 C26 109.8(3) . . ?
O10 C26 C25 108.2(4) . . ?
C28 C27 O10 124.9(3) . . ?
C28 C27 C36 121.4(3) . . ?
O10 C27 C36 113.8(3) . . ?
C27 C28 C29 119.8(4) . . ?
C30 C29 C28 121.9(4) . . ?
C29 C30 C31 118.9(3) . . ?
C30 C31 C32 122.0(3) . . ?
C30 C31 C36 120.2(3) . . ?
C32 C31 C36 117.8(3) . . ?
C33 C32 O1 123.9(3) . . ?
C33 C32 C31 121.4(3) . . ?
O1 C32 C31 114.7(3) . . ?
C32 C33 C34 119.7(4) . . ?
C35 C34 C33 121.1(4) . . ?
C34 C35 C36 120.4(3) . . ?
C27 C36 C35 122.7(3) . . ?
C27 C36 C31 117.8(3) . . ?
C35 C36 C31 119.5(3) . . ?
O11 C37 O12 121.9(4) . . ?
O11 C37 C38 125.2(4) . . ?
O12 C37 C38 112.9(4) . . ?
C39 C38 C37 114.3(4) . . ?
C38 C39 C40 114.5(4) . . ?
C41 C40 C39 110.1(4) . . ?
N1 C41 C40 112.5(3) . . ?
N1 C42 C43 121.4(3) . . ?
C42 C43 C44 120.5(4) . . ?
C43 C44 C45 116.7(3) . . ?
C43 C44 C47 121.7(3) . . ?
C45 C44 C47 121.7(3) . . ?
C46 C45 C44 120.3(3) . . ?
N1 C46 C45 121.7(4) . . ?
C51 C47 C48 117.0(3) . . ?
C51 C47 C44 121.2(3) . . ?
C48 C47 C44 121.7(3) . . ?
C49 C48 C47 120.2(3) . . ?
N2 C49 C48 121.5(3) . . ?
N2 C50 C51 121.5(3) . . ?
C50 C51 C47 120.7(3) . . ?
N2 C52 C53 114.5(3) . . ?
C52 C53 C54 109.3(3) . . ?
C55 C54 C53 113.3(3) . . ?
C56 C55 C54 113.4(3) . . ?
O13 C56 O14 122.9(4) . . ?
O13 C56 C55 124.1(4) . . ?
O14 C56 C55 113.0(3) . . ?
O15 C57 O16 126.2(4) . . ?
O15 C57 C58 119.1(4) . . ?
O16 C57 C58 114.4(4) . . ?
C59 C58 C57 118.0(4) . . ?
C58 C59 C60 114.0(4) . . ?
C59 C60 C61 121.5(4) . . ?
N3 C61 C60 112.8(3) . . ?
N3 C62 C63 121.1(3) . . ?
C62 C63 C64 120.4(3) . . ?
C65 C64 C63 116.8(3) . . ?
C65 C64 C67 121.1(3) . . ?
C63 C64 C67 122.1(3) . . ?
C66 C65 C64 120.2(4) . . ?
N3 C66 C65 121.7(4) . . ?
C71 C67 C68 117.0(3) . . ?
C71 C67 C64 121.4(3) . . ?
C68 C67 C64 121.6(3) . . ?
C69 C68 C67 120.5(4) . . ?
N4 C69 C68 121.3(4) . . ?
N4 C70 C71 120.8(3) . . ?
C70 C71 C67 120.5(3) . . ?
N4 C72 C73 110.2(3) . . ?
C72 C73 C74 111.4(3) . . ?
C73 C74 C75 111.5(3) . . ?
C76 C75 C74 109.4(3) . . ?
O17 C76 O18 122.0(4) . . ?
O17 C76 C75 123.9(3) . . ?
O18 C76 C75 114.1(3) . . ?
N5 C99 C98 179.5(7) . . ?
C42 N1 C46 119.4(3) . . ?
C42 N1 C41 119.6(3) . . ?
C46 N1 C41 121.0(3) . . ?
C49 N2 C50 119.1(3) . . ?
C49 N2 C52 119.6(3) . . ?
C50 N2 C52 121.3(3) . . ?
C66 N3 C62 119.8(3) . . ?
C66 N3 C61 120.6(3) . . ?
C62 N3 C61 119.5(3) . . ?
C69 N4 C70 120.0(3) . . ?
C69 N4 C72 120.5(3) . . ?
C70 N4 C72 119.4(3) . . ?

loop_
_geom_bond_atom_site_label_1
_geom_bond_atom_site_label_2
_geom_bond_distance
_geom_bond_site_symmetry_2
_geom_bond_publ_flag
P1 F5 1.574(3) . ?
P1 F1 1.575(3) . ?
P1 F3 1.580(3) . ?
P1 F6 1.584(3) . ?
P1 F4 1.588(3) . ?
P1 F2 1.588(3) . ?
P2 F11 1.539(3) . ?
P2 F7 1.539(4) . ?
P2 F9 1.548(3) . ?
P2 F8 1.554(3) . ?
P2 F10 1.590(3) . ?
P2 F12 1.596(3) . ?
P3 O24 1.462(3) . ?
P3 O25 1.465(3) . ?
P3 O26 1.504(3) . ?
P3 O23 1.536(3) . ?
P4 O22 1.453(3) . ?
P4 O20 1.454(3) . ?
P4 O21 1.527(3) . ?
P4 O19 1.534(3) . ?
O1 C32 1.372(4) . ?
O1 C1 1.435(4) . ?
O2 C3 1.392(5) . ?
O2 C2 1.393(5) . ?
O3 C4 1.387(6) . ?
O3 C5 1.470(6) . ?
O4 C7 1.412(5) . ?
O4 C6 1.440(6) . ?
O5 C9 1.359(4) . ?
O5 C8 1.432(5) . ?
O6 C14 1.363(4) . ?
O6 C19 1.432(4) . ?
O7 C20 1.417(5) . ?
O7 C21 1.425(5) . ?
O8 C22 1.408(5) . ?
O8 C23 1.435(5) . ?
O9 C25 1.418(5) . ?
O9 C24 1.436(5) . ?
O10 C27 1.376(4) . ?
O10 C26 1.426(5) . ?
O11 C37 1.210(5) . ?
O12 C37 1.289(5) . ?
O13 C56 1.208(5) . ?
O14 C56 1.323(5) . ?
O15 C57 1.248(5) . ?
O16 C57 1.278(5) . ?
O17 C76 1.210(4) . ?
O18 C76 1.333(4) . ?
C1 C2 1.490(5) . ?
C3 C4 1.480(6) . ?
C5 C6 1.410(8) . ?
C7 C8 1.486(6) . ?
C9 C10 1.377(5) . ?
C9 C18 1.422(5) . ?
C10 C11 1.409(5) . ?
C11 C12 1.355(5) . ?
C12 C13 1.418(5) . ?
C13 C18 1.413(5) . ?
C13 C14 1.419(5) . ?
C14 C15 1.374(5) . ?
C15 C16 1.403(5) . ?
C16 C17 1.357(5) . ?
C17 C18 1.434(5) . ?
C19 C20 1.484(6) . ?
C21 C22 1.484(6) . ?
C23 C24 1.474(6) . ?
C25 C26 1.499(6) . ?
C27 C28 1.355(5) . ?
C27 C36 1.419(5) . ?
C28 C29 1.409(5) . ?
C29 C30 1.361(5) . ?
C30 C31 1.417(5) . ?
C31 C32 1.419(5) . ?
C31 C36 1.426(5) . ?
C32 C33 1.373(5) . ?
C33 C34 1.407(5) . ?
C34 C35 1.354(5) . ?
C35 C36 1.419(5) . ?
C37 C38 1.494(6) . ?
C38 C39 1.479(7) . ?
C39 C40 1.544(7) . ?
C40 C41 1.510(6) . ?
C41 N1 1.481(5) . ?
C42 N1 1.340(5) . ?
C42 C43 1.371(5) . ?
C43 C44 1.390(5) . ?
C44 C45 1.402(5) . ?
C44 C47 1.485(5) . ?
C45 C46 1.357(5) . ?
C46 N1 1.344(5) . ?
C47 C51 1.388(5) . ?
C47 C48 1.390(5) . ?
C48 C49 1.374(5) . ?
C49 N2 1.344(5) . ?
C50 N2 1.346(5) . ?
C50 C51 1.366(5) . ?
C52 N2 1.492(5) . ?
C52 C53 1.510(5) . ?
C53 C54 1.518(5) . ?
C54 C55 1.511(6) . ?
C55 C56 1.506(5) . ?
C57 C58 1.503(7) . ?
C58 C59 1.481(6) . ?
C59 C60 1.490(6) . ?
C60 C61 1.500(6) . ?
C61 N3 1.487(5) . ?
C62 N3 1.342(5) . ?
C62 C63 1.363(5) . ?
C63 C64 1.400(5) . ?
C64 C65 1.395(5) . ?
C64 C67 1.479(5) . ?
C65 C66 1.362(5) . ?
C66 N3 1.336(5) . ?
C67 C71 1.391(5) . ?
C67 C68 1.404(5) . ?
C68 C69 1.359(5) . ?
C69 N4 1.341(5) . ?
C70 N4 1.352(5) . ?
C70 C71 1.371(5) . ?
C72 N4 1.489(5) . ?
C72 C73 1.507(5) . ?
C73 C74 1.527(5) . ?
C74 C75 1.539(6) . ?
C75 C76 1.486(6) . ?
C98 C99 1.440(7) . ?
C99 N5 1.124(6) . ?

loop_
_geom_hbond_atom_site_label_D
_geom_hbond_atom_site_label_H
_geom_hbond_atom_site_label_A
_geom_hbond_distance_DH
_geom_hbond_distance_HA
_geom_hbond_distance_DA
_geom_hbond_angle_DHA
_geom_hbond_site_symmetry_A
O12 H12B O25 0.84 1.90 2.734(4) 170.3 1_654
O16 H16B O24 0.84 1.84 2.668(4) 170.6 1_545
O26 H26C O11 0.84 2.22 3.055(5) 176.7 1_456
O23 H23C O23 0.84 2.42 3.206(6) 156.8 2_575
O19 H19C O19 0.84 2.53 3.352(5) 167.7 2_766
O18 H18 O22 0.78(3) 1.86(4) 2.646(4) 174(3) .
O14 H14 O20 1.06(6) 1.62(6) 2.614(4) 155(5) .
O99 H98 O9 0.995(10) 1.878(16) 2.856(4) 167(5) .
O99 H99 O7 0.994(10) 1.910(11) 2.900(4) 173.6(18) .
